data_4319151
loop_
_publ_author_name
'Beno\^it Domercq'
'Claude Coulon'
'Marc Fourmigu\'e'

_publ_section_title
;
 A Density Functional Study of the Highly Adaptable Molecular Structure of
 Mo(V) and W(V) Dithiolene Complexes: From Three-Dimensional
 Antiferromagnet to Spin Ladder
;
_journal_name_full 'Inorganic Chemistry'
_journal_page_first 371
_journal_page_last 378
_journal_paper_doi 10.1021/ic000550y
_journal_volume 40
_journal_year 2001
_chemical_formula_sum 'C13 H10 As F6 S5 W'
_chemical_formula_weight 699.28
_chemical_name_common Cp2W(dmit)AsF6
_chemical_name_systematic
; 
 Bis(cyclopentadienyl)(1,3-dithiole-2-thione-4,5-dithiolato)tungsten(V)
 hexafluoroarsenate
;
_space_group_IT_number 63
_symmetry_cell_setting orthorhombic
_symmetry_space_group_name_Hall '-C 2c 2'
_symmetry_space_group_name_H-M 'C m c m'
_atom_sites_solution_hydrogens geom
_atom_sites_solution_primary direct
_atom_sites_solution_secondary difmap
_audit_creation_method SHELXL-97
_cell_angle_alpha 90.00
_cell_angle_beta 90.00
_cell_angle_gamma 90.00
_cell_formula_units_Z 4
_cell_length_a 9.0293(18)
_cell_length_b 20.568(4)
_cell_length_c 10.264(2)
_cell_measurement_reflns_used 5000
_cell_measurement_temperature 293(2)
_cell_measurement_theta_max 25.75
_cell_measurement_theta_min 2.0
_cell_volume 1906.2(6)
_computing_cell_refinement 'SELECT, Stoe-IPDS'
_computing_data_collection 'EXPOSE, Stoe-IPDS'
_computing_data_reduction 'INTEGRATE, Stoe-IPDS'
_computing_structure_refinement 'SHELXL-97 (Sheldrick, 1997)'
_computing_structure_solution 'SHELXS-97 (Sheldrick, 1990)'
_diffrn_ambient_temperature 293(2)
_diffrn_detector_area_resol_mean 6.66
_diffrn_measured_fraction_theta_full 0.986
_diffrn_measured_fraction_theta_max 0.986
_diffrn_measurement_device_type 'area detector'
_diffrn_radiation_monochromator graphite
_diffrn_radiation_source 'fine-focus sealed tube'
_diffrn_radiation_type MoK\a
_diffrn_radiation_wavelength 0.71073
_diffrn_reflns_av_R_equivalents 0.0542
_diffrn_reflns_av_sigmaI/netI 0.0287
_diffrn_reflns_limit_h_max 11
_diffrn_reflns_limit_h_min -11
_diffrn_reflns_limit_k_max 25
_diffrn_reflns_limit_k_min -25
_diffrn_reflns_limit_l_max 12
_diffrn_reflns_limit_l_min -12
_diffrn_reflns_number 9180
_diffrn_reflns_theta_full 25.96
_diffrn_reflns_theta_max 25.96
_diffrn_reflns_theta_min 1.98
_exptl_absorpt_coefficient_mu 8.382
_exptl_absorpt_correction_T_max 0.7268
_exptl_absorpt_correction_T_min 0.3192
_exptl_absorpt_correction_type numerical
_exptl_absorpt_process_details 'FACEIT, Stoe-IPDS'
_exptl_crystal_colour black
_exptl_crystal_density_diffrn 2.437
_exptl_crystal_density_method 'not measured'
_exptl_crystal_description plate
_exptl_crystal_F_000 1316
_exptl_crystal_size_max 0.3466
_exptl_crystal_size_mid 0.1156
_exptl_crystal_size_min 0.0384
_refine_diff_density_max 0.480
_refine_diff_density_min -0.460
_refine_diff_density_rms 0.101
_refine_ls_extinction_method none
_refine_ls_goodness_of_fit_ref 0.985
_refine_ls_hydrogen_treatment mixed
_refine_ls_matrix_type full
_refine_ls_number_parameters 89
_refine_ls_number_reflns 1040
_refine_ls_number_restraints 0
_refine_ls_restrained_S_all 0.985
_refine_ls_R_factor_all 0.0278
_refine_ls_R_factor_gt 0.0207
_refine_ls_shift/su_max 0.000
_refine_ls_shift/su_mean 0.000
_refine_ls_structure_factor_coef Fsqd
_refine_ls_weighting_details 'calc w=1/[\s^2^(Fo^2^)+(0.0181P)^2^+0.0000P] where P=(Fo^2^+2Fc^2^)/3'
_refine_ls_weighting_scheme calc
_refine_ls_wR_factor_gt 0.0362
_refine_ls_wR_factor_ref 0.0375
_reflns_number_gt 943
_reflns_number_total 1040
_reflns_threshold_expression >2sigma(I)
_cod_data_source_file ic000550y_3.cif
_cod_data_source_block wdmas
_cod_original_cell_volume 1906.2(7)
_cod_database_code 4319151

loop_
_symmetry_equiv_pos_as_xyz
'x, y, z'
'-x, -y, z+1/2'
'-x, y, -z+1/2'
'x, -y, -z'
'x+1/2, y+1/2, z'
'-x+1/2, -y+1/2, z+1/2'
'-x+1/2, y+1/2, -z+1/2'
'x+1/2, -y+1/2, -z'
'-x, -y, -z'
'x, y, -z-1/2'
'x, -y, z-1/2'
'-x, y, z'
'-x+1/2, -y+1/2, -z'
'x+1/2, y+1/2, -z-1/2'
'x+1/2, -y+1/2, z-1/2'
'-x+1/2, y+1/2, z'

loop_
_atom_site_label
_atom_site_type_symbol
_atom_site_fract_x
_atom_site_fract_y
_atom_site_fract_z
_atom_site_U_iso_or_equiv
_atom_site_adp_type
_atom_site_occupancy
_atom_site_symmetry_multiplicity
_atom_site_calc_flag
_atom_site_refinement_flags
_atom_site_disorder_assembly
_atom_site_disorder_group
W1 W 0.0000 0.177551(13) 0.7500 0.03576(10) Uani 1 4 d S . .
S1 S 0.0000 0.26542(7) 0.59185(14) 0.0679(5) Uani 1 2 d S . .
S2 S 0.0000 0.40972(6) 0.60875(13) 0.0501(3) Uani 1 2 d S . .
S3 S 0.0000 0.53535(10) 0.7500 0.0655(6) Uani 1 4 d S . .
C1 C 0.0000 0.3341(2) 0.6826(5) 0.0397(11) Uani 1 2 d S . .
C2 C 0.0000 0.4554(4) 0.7500 0.0486(19) Uani 1 4 d S . .
C3 C 0.2503(7) 0.1915(4) 0.7500 0.095(3) Uani 1 2 d S . .
H3 H 0.2890 0.2334 0.7500 0.114 Uiso 1 2 calc SR . .
C4 C 0.2144(5) 0.1525(3) 0.6403(5) 0.0824(15) Uani 1 1 d . . .
H4 H 0.2250 0.1643 0.5533 0.099 Uiso 1 1 calc R . .
C5 C 0.1628(5) 0.0962(2) 0.6843(5) 0.0849(16) Uani 1 1 d . . .
H5 H 0.1314 0.0618 0.6323 0.102 Uiso 1 1 calc R . .
As1 As 0.0000 0.11034(4) 0.2500 0.04581(19) Uani 1 4 d S . .
F1 F 0.0000 0.0551(4) 0.3722(9) 0.111(4) Uani 0.50 2 d SP . .
F2 F 0.0000 0.1675(5) 0.3628(10) 0.135(5) Uani 0.50 2 d SP . .
F3 F 0.1301(9) 0.1510(5) 0.3321(9) 0.149(3) Uani 0.50 1 d P . .
F4 F 0.1262(9) 0.0677(5) 0.3250(9) 0.163(4) Uani 0.50 1 d P . .

loop_
_atom_site_aniso_label
_atom_site_aniso_U_11
_atom_site_aniso_U_22
_atom_site_aniso_U_33
_atom_site_aniso_U_23
_atom_site_aniso_U_13
_atom_site_aniso_U_12
W1 0.04011(16) 0.03516(15) 0.03200(17) 0.000 0.000 0.000
S1 0.1320(14) 0.0419(8) 0.0299(8) 0.0002(6) 0.000 0.000
S2 0.0618(8) 0.0437(7) 0.0448(8) 0.0077(6) 0.000 0.000
S3 0.0665(13) 0.0402(10) 0.0898(17) 0.000 0.000 0.000
C1 0.041(2) 0.041(3) 0.037(3) 0.002(2) 0.000 0.000
C2 0.034(4) 0.049(4) 0.062(5) 0.000 0.000 0.000
C3 0.043(3) 0.072(5) 0.170(9) 0.000 0.000 -0.021(3)
C4 0.058(3) 0.128(5) 0.062(3) 0.014(3) 0.021(2) 0.036(3)
C5 0.054(2) 0.079(3) 0.122(5) -0.034(3) -0.012(2) 0.024(2)
As1 0.0499(4) 0.0437(4) 0.0438(5) 0.000 0.000 0.000
F1 0.199(13) 0.063(5) 0.071(6) 0.032(4) 0.000 0.000
F2 0.259(18) 0.090(7) 0.056(6) -0.042(5) 0.000 0.000
F3 0.143(7) 0.139(7) 0.164(8) -0.001(6) -0.060(6) -0.069(6)
F4 0.144(7) 0.172(8) 0.173(9) 0.007(6) -0.079(6) 0.067(6)

loop_
_atom_type_symbol
_atom_type_description
_atom_type_scat_dispersion_real
_atom_type_scat_dispersion_imag
_atom_type_scat_source
C C 0.0033 0.0016 'International Tables Vol C Tables 4.2.6.8 and 6.1.1.4'
H H 0.0000 0.0000 'International Tables Vol C Tables 4.2.6.8 and 6.1.1.4'
O O 0.0106 0.0060 'International Tables Vol C Tables 4.2.6.8 and 6.1.1.4'
F F 0.0171 0.0103 'International Tables Vol C Tables 4.2.6.8 and 6.1.1.4'
S S 0.1246 0.1234 'International Tables Vol C Tables 4.2.6.8 and 6.1.1.4'
As As 0.0499 2.0058 'International Tables Vol C Tables 4.2.6.8 and 6.1.1.4'
W W -0.8490 6.8722 'International Tables Vol C Tables 4.2.6.8 and 6.1.1.4'

loop_
_geom_angle_atom_site_label_1
_geom_angle_atom_site_label_2
_geom_angle_atom_site_label_3
_geom_angle
_geom_angle_site_symmetry_1
_geom_angle_site_symmetry_3
_geom_angle_publ_flag
C3 W1 C3 165.5(4) 3_556 . ?
C3 W1 C4 36.16(16) 3_556 12 ?
C3 W1 C4 149.75(15) . 12 ?
C3 W1 C4 149.75(15) 3_556 . ?
C3 W1 C4 36.16(16) . . ?
C4 W1 C4 114.8(3) 12 . ?
C3 W1 C4 149.75(15) 3_556 10_557 ?
C3 W1 C4 36.16(16) . 10_557 ?
C4 W1 C4 154.1(3) 12 10_557 ?
C4 W1 C4 58.7(3) . 10_557 ?
C3 W1 C4 36.16(16) 3_556 3_556 ?
C3 W1 C4 149.75(15) . 3_556 ?
C4 W1 C4 58.7(3) 12 3_556 ?
C4 W1 C4 154.1(3) . 3_556 ?
C4 W1 C4 114.8(3) 10_557 3_556 ?
C3 W1 C5 57.6(2) 3_556 12 ?
C3 W1 C5 135.8(2) . 12 ?
C4 W1 C5 33.37(16) 12 12 ?
C4 W1 C5 103.2(2) . 12 ?
C4 W1 C5 120.9(3) 10_557 12 ?
C4 W1 C5 56.55(17) 3_556 12 ?
C3 W1 C5 57.6(2) 3_556 3_556 ?
C3 W1 C5 135.8(2) . 3_556 ?
C4 W1 C5 56.55(17) 12 3_556 ?
C4 W1 C5 120.9(3) . 3_556 ?
C4 W1 C5 103.2(2) 10_557 3_556 ?
C4 W1 C5 33.37(16) 3_556 3_556 ?
C5 W1 C5 33.7(3) 12 3_556 ?
C3 W1 C5 135.8(2) 3_556 10_557 ?
C3 W1 C5 57.6(2) . 10_557 ?
C4 W1 C5 120.9(3) 12 10_557 ?
C4 W1 C5 56.55(17) . 10_557 ?
C4 W1 C5 33.37(16) 10_557 10_557 ?
C4 W1 C5 103.2(2) 3_556 10_557 ?
C5 W1 C5 88.0(3) 12 10_557 ?
C5 W1 C5 78.3(2) 3_556 10_557 ?
C3 W1 C5 135.8(2) 3_556 . ?
C3 W1 C5 57.6(2) . . ?
C4 W1 C5 103.2(2) 12 . ?
C4 W1 C5 33.37(16) . . ?
C4 W1 C5 56.55(17) 10_557 . ?
C4 W1 C5 120.9(3) 3_556 . ?
C5 W1 C5 78.3(2) 12 . ?
C5 W1 C5 88.0(3) 3_556 . ?
C5 W1 C5 33.7(3) 10_557 . ?
C3 W1 S1 84.61(14) 3_556 . ?
C3 W1 S1 84.61(14) . . ?
C4 W1 S1 80.74(14) 12 . ?
C4 W1 S1 80.74(14) . . ?
C4 W1 S1 119.62(16) 10_557 . ?
C4 W1 S1 119.62(16) 3_556 . ?
C5 W1 S1 109.97(14) 12 . ?
C5 W1 S1 136.76(11) 3_556 . ?
C5 W1 S1 136.76(11) 10_557 . ?
C5 W1 S1 109.97(14) . . ?
C3 W1 S1 84.61(14) 3_556 10_557 ?
C3 W1 S1 84.61(14) . 10_557 ?
C4 W1 S1 119.62(16) 12 10_557 ?
C4 W1 S1 119.62(16) . 10_557 ?
C4 W1 S1 80.74(14) 10_557 10_557 ?
C4 W1 S1 80.74(14) 3_556 10_557 ?
C5 W1 S1 136.76(11) 12 10_557 ?
C5 W1 S1 109.97(14) 3_556 10_557 ?
C5 W1 S1 109.97(14) 10_557 10_557 ?
C5 W1 S1 136.76(11) . 10_557 ?
S1 W1 S1 83.86(7) . 10_557 ?
C1 S1 W1 104.69(17) . . ?
C2 S2 C1 97.0(3) . . ?
C1 C1 S1 123.38(17) 10_557 . ?
C1 C1 S2 115.99(17) 10_557 . ?
S1 C1 S2 120.6(3) . . ?
S3 C2 S2 123.0(2) . 10_557 ?
S3 C2 S2 123.0(2) . . ?
S2 C2 S2 114.1(4) 10_557 . ?
C4 C3 C4 104.9(6) 10_557 . ?
C4 C3 W1 72.7(3) 10_557 . ?
C4 C3 W1 72.7(3) . . ?
C5 C4 C3 107.6(5) . . ?
C5 C4 W1 74.5(3) . . ?
C3 C4 W1 71.2(3) . . ?
C4 C5 C5 109.9(3) . 10_557 ?
C4 C5 W1 72.1(3) . . ?
C5 C5 W1 73.17(13) 10_557 . ?
F4 As1 F4 115.0(7) . 3 ?
F4 As1 F4 88.7(8) . 12 ?
F4 As1 F4 56.3(7) 3 12 ?
F4 As1 F4 56.3(7) . 10_556 ?
F4 As1 F4 88.7(8) 3 10_556 ?
F4 As1 F4 115.0(7) 12 10_556 ?
F4 As1 F2 93.0(4) . . ?
F4 As1 F2 135.6(4) 3 . ?
F4 As1 F2 93.0(4) 12 . ?
F4 As1 F2 135.6(4) 10_556 . ?
F4 As1 F2 135.6(4) . 10_556 ?
F4 As1 F2 93.0(4) 3 10_556 ?
F4 As1 F2 135.6(4) 12 10_556 ?
F4 As1 F2 93.0(4) 10_556 10_556 ?
F2 As1 F2 89.1(8) . 10_556 ?
F4 As1 F3 62.6(4) . . ?
F4 As1 F3 177.1(5) 3 . ?
F4 As1 F3 121.5(4) 12 . ?
F4 As1 F3 90.9(5) 10_556 . ?
F2 As1 F3 44.7(4) . . ?
F2 As1 F3 89.9(3) 10_556 . ?
F4 As1 F3 90.9(5) . 10_556 ?
F4 As1 F3 121.5(4) 3 10_556 ?
F4 As1 F3 177.1(5) 12 10_556 ?
F4 As1 F3 62.6(4) 10_556 10_556 ?
F2 As1 F3 89.9(3) . 10_556 ?
F2 As1 F3 44.7(4) 10_556 10_556 ?
F3 As1 F3 60.6(6) . 10_556 ?
F4 As1 F3 177.1(5) . 3 ?
F4 As1 F3 62.6(4) 3 3 ?
F4 As1 F3 90.9(5) 12 3 ?
F4 As1 F3 121.5(4) 10_556 3 ?
F2 As1 F3 89.9(3) . 3 ?
F2 As1 F3 44.7(4) 10_556 3 ?
F3 As1 F3 120.0(7) . 3 ?
F3 As1 F3 89.4(7) 10_556 3 ?
F4 As1 F3 121.5(4) . 12 ?
F4 As1 F3 90.9(5) 3 12 ?
F4 As1 F3 62.6(4) 12 12 ?
F4 As1 F3 177.1(5) 10_556 12 ?
F2 As1 F3 44.7(4) . 12 ?
F2 As1 F3 89.9(3) 10_556 12 ?
F3 As1 F3 89.4(7) . 12 ?
F3 As1 F3 120.0(7) 10_556 12 ?
F3 As1 F3 60.6(6) 3 12 ?
F4 As1 F1 89.3(3) . 10_556 ?
F4 As1 F1 44.7(4) 3 10_556 ?
F4 As1 F1 89.4(3) 12 10_556 ?
F4 As1 F1 44.7(4) 10_556 10_556 ?
F2 As1 F1 176.7(5) . 10_556 ?
F2 As1 F1 87.6(5) 10_556 10_556 ?
F3 As1 F1 135.2(4) . 10_556 ?
F3 As1 F1 87.8(4) 10_556 10_556 ?
F3 As1 F1 87.8(4) 3 10_556 ?
F3 As1 F1 135.2(4) 12 10_556 ?
F4 As1 F1 44.7(4) . . ?
F4 As1 F1 89.4(3) 3 . ?
F4 As1 F1 44.7(4) 12 . ?
F4 As1 F1 89.4(3) 10_556 . ?
F2 As1 F1 87.6(5) . . ?
F2 As1 F1 176.7(5) 10_556 . ?
F3 As1 F1 87.8(4) . . ?
F3 As1 F1 135.2(4) 10_556 . ?
F3 As1 F1 135.2(4) 3 . ?
F3 As1 F1 87.8(4) 12 . ?
F1 As1 F1 95.6(7) 10_556 . ?
F4 F1 F4 128.4(11) . 12 ?
F4 F1 As1 65.0(6) . . ?
F4 F1 As1 65.0(6) 12 . ?
F3 F2 F3 136.9(11) 12 . ?
F3 F2 As1 68.5(6) 12 . ?
F3 F2 As1 68.5(6) . . ?
F2 F3 As1 66.8(5) . . ?
F2 F3 F3 104.4(7) . 10_556 ?
As1 F3 F3 59.7(3) . 10_556 ?
F2 F3 F4 105.1(8) . . ?
As1 F3 F4 57.6(3) . . ?
F3 F3 F4 87.5(5) 10_556 . ?
F1 F4 F4 112.5(6) . 10_556 ?
F1 F4 As1 70.3(5) . . ?
F4 F4 As1 61.8(3) 10_556 . ?
F1 F4 F3 102.0(8) . . ?
F4 F4 F3 92.5(5) 10_556 . ?
As1 F4 F3 59.8(4) . . ?

loop_
_geom_bond_atom_site_label_1
_geom_bond_atom_site_label_2
_geom_bond_distance
_geom_bond_site_symmetry_2
_geom_bond_publ_flag
W1 C3 2.279(6) 3_556 ?
W1 C3 2.279(6) . ?
W1 C4 2.298(4) 12 ?
W1 C4 2.298(4) . ?
W1 C4 2.298(4) 10_557 ?
W1 C4 2.298(4) 3_556 ?
W1 C5 2.328(4) 12 ?
W1 C5 2.328(4) 3_556 ?
W1 C5 2.328(4) 10_557 ?
W1 C5 2.328(4) . ?
W1 S1 2.4293(14) . ?
W1 S1 2.4293(14) 10_557 ?
S1 C1 1.693(5) . ?
S2 C2 1.728(4) . ?
S2 C1 1.729(5) . ?
S3 C2 1.643(7) . ?
C1 C1 1.384(10) 10_557 ?
C2 S2 1.728(4) 10_557 ?
C3 C4 1.421(6) 10_557 ?
C3 C4 1.421(6) . ?
C4 C5 1.329(7) . ?
C5 C5 1.348(10) 10_557 ?
As1 F4 1.631(7) . ?
As1 F4 1.631(7) 3 ?
As1 F4 1.631(7) 12 ?
As1 F4 1.631(7) 10_556 ?
As1 F2 1.650(8) . ?
As1 F2 1.650(8) 10_556 ?
As1 F3 1.670(7) . ?
As1 F3 1.670(7) 10_556 ?
As1 F3 1.670(7) 3 ?
As1 F3 1.670(7) 12 ?
As1 F1 1.693(8) 10_556 ?
As1 F1 1.693(8) . ?
F1 F4 1.265(11) . ?
F1 F4 1.266(11) 12 ?
F2 F3 1.263(10) 12 ?
F2 F3 1.263(10) . ?
F3 F3 1.686(19) 10_556 ?
F3 F4 1.714(12) . ?
F4 F4 1.539(19) 10_556 ?
